data_7046937
loop_
_publ_author_name
'Wang, Xiuli'
'Xiong, Ying'
'Liu, Guocheng'
'Lin, Hongyan'
'Wang, Xiang'

_publ_section_title
;
 Polycarboxylate-directed semi-rigid pyridyl-amide-based various
 Ni<sup>II</sup> complexes: electrochemical properties and enhancements of
 photocatalytic activities by calcination.
;
_journal_issue 29
_journal_name_full 'Dalton transactions (Cambridge, England : 2003)'
_journal_page_first 9903
_journal_page_last 9911
_journal_paper_doi 10.1039/c8dt00836a
_journal_volume 47
_journal_year 2018
_chemical_formula_sum 'C58 H58 N8 Ni2 O17'
_chemical_formula_weight 1256.54
_space_group_crystal_system triclinic
_space_group_IT_number 2
_space_group_name_Hall '-P 1'
_space_group_name_H-M_alt 'P -1'
_symmetry_space_group_name_Hall '-P 1'
_symmetry_space_group_name_H-M 'P -1'
_atom_sites_solution_hydrogens mixed
_audit_creation_method SHELXL-2014/7
_audit_update_record
;
2017-07-24 deposited with the CCDC.
2018-07-03 downloaded from the CCDC.
;
_cell_angle_alpha 103.9720(10)
_cell_angle_beta 95.2220(10)
_cell_angle_gamma 91.7380(10)
_cell_formula_units_Z 2
_cell_length_a 12.3335(6)
_cell_length_b 14.1746(7)
_cell_length_c 17.1395(8)
_cell_measurement_reflns_used 8085
_cell_measurement_temperature 296(2)
_cell_measurement_theta_max 28.216
_cell_measurement_theta_min 1.231
_cell_volume 2891.4(2)
_computing_structure_refinement 'SHELXL-2014/7 (Sheldrick, 2014)'
_diffrn_ambient_temperature 296(2)
_diffrn_measured_fraction_theta_full 0.999
_diffrn_measured_fraction_theta_max 0.993
_diffrn_measurement_device_type 'CCD area detector'
_diffrn_measurement_method 'phi and omega scans'
_diffrn_radiation_type MoK\a
_diffrn_radiation_wavelength 0.71073
_diffrn_reflns_av_R_equivalents 0.0148
_diffrn_reflns_av_unetI/netI 0.0299
_diffrn_reflns_Laue_measured_fraction_full 0.999
_diffrn_reflns_Laue_measured_fraction_max 0.993
_diffrn_reflns_limit_h_max 16
_diffrn_reflns_limit_h_min -16
_diffrn_reflns_limit_k_max 18
_diffrn_reflns_limit_k_min -18
_diffrn_reflns_limit_l_max 14
_diffrn_reflns_limit_l_min -22
_diffrn_reflns_number 21348
_diffrn_reflns_point_group_measured_fraction_full 0.999
_diffrn_reflns_point_group_measured_fraction_max 0.993
_diffrn_reflns_theta_full 25.242
_diffrn_reflns_theta_max 28.216
_diffrn_reflns_theta_min 1.231
_exptl_absorpt_coefficient_mu 0.730
_exptl_absorpt_correction_T_max 0.885
_exptl_absorpt_correction_T_min 0.847
_exptl_absorpt_correction_type multi-scan
_exptl_absorpt_process_details SADABS
_exptl_crystal_colour Cyan
_exptl_crystal_density_diffrn 1.443
_exptl_crystal_density_method 'not measured'
_exptl_crystal_description BLOCK
_exptl_crystal_F_000 1308
_exptl_crystal_size_max 0.150
_exptl_crystal_size_mid 0.130
_exptl_crystal_size_min 0.110
_refine_diff_density_max 1.707
_refine_diff_density_min -0.863
_refine_diff_density_rms 0.081
_refine_ls_extinction_method none
_refine_ls_goodness_of_fit_ref 1.007
_refine_ls_hydrogen_treatment constr
_refine_ls_matrix_type full
_refine_ls_number_parameters 766
_refine_ls_number_reflns 14163
_refine_ls_number_restraints 0
_refine_ls_restrained_S_all 1.007
_refine_ls_R_factor_all 0.0747
_refine_ls_R_factor_gt 0.0491
_refine_ls_shift/su_max 0.001
_refine_ls_shift/su_mean 0.000
_refine_ls_structure_factor_coef Fsqd
_refine_ls_weighting_details 'w=1/[\s^2^(Fo^2^)+(0.0974P)^2^+2.5546P] where P=(Fo^2^+2Fc^2^)/3'
_refine_ls_weighting_scheme calc
_refine_ls_wR_factor_gt 0.1556
_refine_ls_wR_factor_ref 0.1777
_reflns_Friedel_coverage 0.000
_reflns_number_gt 9256
_reflns_number_total 14163
_reflns_threshold_expression 'I > 2\s(I)'
_cod_data_source_file c8dt00836a2.cif
_cod_data_source_block 3
_cod_depositor_comments 'Adding full bibliography for 7046935--7046938.cif.'
_cod_database_code 7046937
_shelx_shelxl_version_number 2014/7
_shelx_space_group_comment
;
The symmetry employed for this shelxl refinement is uniquely defined
by the following loop, which should always be used as a source of
symmetry information in preference to the above space-group names.
They are only intended as comments.
;
_shelx_estimated_absorpt_t_min 0.898
_shelx_estimated_absorpt_t_max 0.924

loop_
_space_group_symop_operation_xyz
'x, y, z'
'-x, -y, -z'

loop_
_atom_site_label
_atom_site_type_symbol
_atom_site_fract_x
_atom_site_fract_y
_atom_site_fract_z
_atom_site_U_iso_or_equiv
_atom_site_adp_type
_atom_site_occupancy
_atom_site_site_symmetry_order
_atom_site_calc_flag
_atom_site_refinement_flags_posn
_atom_site_refinement_flags_adp
Ni1 Ni 0.53993(2) -0.37646(2) -0.58713(2) 0.02268(10) Uani 1 1 d . .
O1 O 0.50842(15) -0.33885(14) -0.69323(10) 0.0287(4) Uani 1 1 d . .
O1W O 0.38464(15) -0.42662(15) -0.57711(11) 0.0324(4) Uani 1 1 d . .
H1WA H 0.3480 -0.4695 -0.5619 0.039 Uiso 1 1 d R U
H1WB H 0.3406 -0.3992 -0.6046 0.039 Uiso 1 1 d R U
N1 N 0.50069(18) -0.23897(16) -0.51749(13) 0.0277(5) Uani 1 1 d . .
C1 C 0.4181(2) -0.3580(2) -0.73674(15) 0.0305(6) Uani 1 1 d . .
Ni2 Ni 0.03641(3) -0.37357(2) -1.08479(2) 0.02393(10) Uani 1 1 d . .
O2W O -0.11870(16) -0.42529(15) -1.07716(11) 0.0340(4) Uani 1 1 d . .
H2WA H -0.1458 -0.4722 -1.0610 0.041 Uiso 1 1 d R U
H2WB H -0.1711 -0.3927 -1.0902 0.041 Uiso 1 1 d R U
N2 N 0.57968(19) -0.51504(17) -0.65361(13) 0.0287(5) Uani 1 1 d . .
C2 C 0.4191(2) -0.36006(19) -0.82515(14) 0.0262(5) Uani 1 1 d . .
O2 O 0.33010(18) -0.3765(2) -0.71268(13) 0.0539(7) Uani 1 1 d . .
O3 O 0.20660(15) -0.33286(14) -1.06339(10) 0.0291(4) Uani 1 1 d . .
C3 C 0.3203(2) -0.36629(19) -0.87230(14) 0.0253(5) Uani 1 1 d . .
H3A H 0.2551 -0.3697 -0.8495 0.030 Uiso 1 1 calc R U
N3 N -0.00334(19) -0.23770(17) -1.01138(13) 0.0300(5) Uani 1 1 d . .
O3W O 0.1786(3) 0.0824(3) -0.7900(2) 0.0907(10) Uani 1 1 d . .
H3WA H 0.2393 0.1107 -0.7927 0.109 Uiso 1 1 d R U
H3WB H 0.1913 0.0386 -0.7645 0.109 Uiso 1 1 d R U
O4 O 0.12817(14) -0.40659(13) -0.98323(10) 0.0266(4) Uani 1 1 d . .
C4 C 0.3192(2) -0.36747(18) -0.95377(14) 0.0237(5) Uani 1 1 d . .
N4 N 0.07893(19) -0.51063(17) -1.15291(13) 0.0304(5) Uani 1 1 d . .
O4W O 0.3422(4) -0.7823(3) -0.7680(3) 0.149(2) Uani 1 1 d . .
H4WA H 0.3185 -0.7267 -0.7686 0.179 Uiso 1 1 d R U
H4WB H 0.4104 -0.7717 -0.7490 0.179 Uiso 1 1 d R U
N5 N 0.1681(2) -0.80321(17) -1.36839(14) 0.0358(5) Uani 1 1 d . .
H5B H 0.2087 -0.7975 -1.4054 0.043 Uiso 1 1 calc R U
O5 O 1.00402(16) -0.33145(14) -0.18884(11) 0.0314(4) Uani 1 1 d . .
C5 C 0.4164(2) -0.36615(19) -0.98856(15) 0.0268(5) Uani 1 1 d . .
H5A H 0.4147 -0.3673 -1.0431 0.032 Uiso 1 1 calc R U
O5W O 0.8008(3) 0.0777(4) -0.2880(3) 0.1439(19) Uani 1 1 d . .
H5WA H 0.7376 0.0694 -0.3142 0.173 Uiso 1 1 d R U
H5WB H 0.8366 0.1201 -0.3039 0.173 Uiso 1 1 d R U
C6 C 0.5169(2) -0.3632(2) -0.94296(16) 0.0297(6) Uani 1 1 d . .
N6 N -0.0533(2) 0.06299(18) -0.78345(16) 0.0409(6) Uani 1 1 d . .
H6A H 0.0130 0.0863 -0.7711 0.049 Uiso 1 1 calc R U
O6 O 0.82441(19) -0.3622(2) -0.20831(13) 0.0527(6) Uani 1 1 d . .
C7 C 0.5158(2) -0.3583(2) -0.86074(16) 0.0299(6) Uani 1 1 d . .
H7A H 0.5817 -0.3538 -0.8288 0.036 Uiso 1 1 calc R U
N7 N 0.4158(2) 0.05058(18) -0.29382(16) 0.0410(6) Uani 1 1 d . .
H7B H 0.3646 0.0330 -0.2686 0.049 Uiso 1 1 calc R U
O7 O 0.58448(19) 0.11733(18) -0.28569(14) 0.0518(6) Uani 1 1 d . .
C8 C 0.6211(3) -0.3647(3) -0.9824(2) 0.0467(8) Uani 1 1 d . .
H8A H 0.6820 -0.3623 -0.9427 0.070 Uiso 1 1 calc R U
H8B H 0.6211 -0.4234 -1.0244 0.070 Uiso 1 1 calc R U
H8C H 0.6267 -0.3093 -1.0051 0.070 Uiso 1 1 calc R U
N8 N 0.6710(3) -0.80924(19) -0.86976(15) 0.0437(6) Uani 1 1 d . .
H8D H 0.7191 -0.7968 -0.8997 0.052 Uiso 1 1 calc R U
O8 O -0.20667(19) 0.01755(18) -0.73910(14) 0.0497(6) Uani 1 1 d . .
O9 O 0.5007(3) -0.8683(2) -0.86477(17) 0.0706(9) Uani 1 1 d . .
C9 C 0.2131(2) -0.36947(18) -1.00283(13) 0.0226(5) Uani 1 1 d . .
O10 O 0.0066(2) -0.85274(19) -1.33667(14) 0.0527(6) Uani 1 1 d . .
C10 C 0.0838(3) -0.5895(2) -1.12398(18) 0.0387(7) Uani 1 1 d . .
H10A H 0.0578 -0.5868 -1.0743 0.046 Uiso 1 1 calc R U
O11 O 0.71060(15) -0.33480(14) -0.56496(10) 0.0278(4) Uani 1 1 d . .
C11 C 0.1255(3) -0.6751(2) -1.16388(19) 0.0408(7) Uani 1 1 d . .
H11A H 0.1289 -0.7277 -1.1402 0.049 Uiso 1 1 calc R U
O12 O 0.63074(14) -0.40616(13) -0.48374(10) 0.0258(4) Uani 1 1 d . .
C12 C 0.1620(2) -0.6830(2) -1.23872(16) 0.0325(6) Uani 1 1 d . .
C13 C 0.1558(4) -0.6022(3) -1.26901(19) 0.0565(10) Uani 1 1 d . .
H13A H 0.1791 -0.6038 -1.3194 0.068 Uiso 1 1 calc R U
C14 C 0.1152(4) -0.5187(3) -1.22539(19) 0.0564(10) Uani 1 1 d . .
H14A H 0.1128 -0.4649 -1.2474 0.068 Uiso 1 1 calc R U
C15 C 0.2112(3) -0.7736(2) -1.28404(18) 0.0395(7) Uani 1 1 d . .
H15A H 0.2896 -0.7620 -1.2806 0.047 Uiso 1 1 calc R U
H15B H 0.1970 -0.8262 -1.2585 0.047 Uiso 1 1 calc R U
C16 C 0.0645(3) -0.8397(2) -1.38864(18) 0.0362(6) Uani 1 1 d . .
C18 C 0.0242(3) -0.8650(2) -1.47661(18) 0.0365(6) Uani 1 1 d . .
C19 C -0.0874(3) -0.8718(3) -1.4980(2) 0.0486(8) Uani 1 1 d . .
H19A H -0.1346 -0.8593 -1.4579 0.058 Uiso 1 1 calc R U
C20 C -0.1290(3) -0.8968(3) -1.5775(2) 0.0476(8) Uani 1 1 d . .
H20A H -0.2042 -0.9012 -1.5905 0.057 Uiso 1 1 calc R U
C22 C -0.0823(3) -0.1876(2) -1.03817(19) 0.0454(8) Uani 1 1 d . .
H22A H -0.1176 -0.2129 -1.0897 0.055 Uiso 1 1 calc R U
C23 C -0.1143(3) -0.0999(3) -0.9931(2) 0.0481(8) Uani 1 1 d . .
H23A H -0.1693 -0.0674 -1.0147 0.058 Uiso 1 1 calc R U
C24 C -0.0641(2) -0.0606(2) -0.91587(17) 0.0337(6) Uani 1 1 d . .
C25 C 0.0161(3) -0.1126(2) -0.88780(18) 0.0438(8) Uani 1 1 d . .
H25A H 0.0514 -0.0896 -0.8360 0.053 Uiso 1 1 calc R U
C26 C 0.4354(2) -0.0605(2) -0.42756(17) 0.0325(6) Uani 1 1 d . .
C27 C -0.0967(3) 0.0370(2) -0.86778(19) 0.0428(7) Uani 1 1 d . .
H27A H -0.0725 0.0871 -0.8931 0.051 Uiso 1 1 calc R U
H27B H -0.1756 0.0363 -0.8707 0.051 Uiso 1 1 calc R U
C28 C -0.1120(2) 0.0522(2) -0.72434(18) 0.0363(6) Uani 1 1 d . .
C29 C -0.0612(2) 0.0846(2) -0.63863(19) 0.0356(6) Uani 1 1 d . .
C30 C 0.0507(3) 0.0932(3) -0.6178(2) 0.0471(8) Uani 1 1 d . .
H30A H 0.0978 0.0821 -0.6581 0.056 Uiso 1 1 calc R U
C31 C 0.0923(3) 0.1180(2) -0.5377(2) 0.0459(8) Uani 1 1 d . .
H31A H 0.1674 0.1233 -0.5246 0.055 Uiso 1 1 calc R U
C34 C 0.4194(2) -0.1927(2) -0.54626(17) 0.0350(6) Uani 1 1 d . .
H34A H 0.3840 -0.2211 -0.5972 0.042 Uiso 1 1 calc R U
C35 C 0.3854(2) -0.1043(2) -0.50375(18) 0.0367(6) Uani 1 1 d . .
H35A H 0.3290 -0.0744 -0.5265 0.044 Uiso 1 1 calc R U
C36 C 0.0443(3) -0.1995(2) -0.93671(18) 0.0412(7) Uani 1 1 d . .
H36A H 0.0995 -0.2330 -0.9164 0.049 Uiso 1 1 calc R U
C37 C 0.5193(3) -0.1082(2) -0.39776(19) 0.0447(8) Uani 1 1 d . .
H37A H 0.5552 -0.0817 -0.3467 0.054 Uiso 1 1 calc R U
C38 C 0.5501(3) -0.1958(2) -0.44401(18) 0.0411(7) Uani 1 1 d . .
H38A H 0.6078 -0.2260 -0.4231 0.049 Uiso 1 1 calc R U
C39 C 0.3987(3) 0.0362(2) -0.38033(19) 0.0388(7) Uani 1 1 d . .
H39A H 0.4378 0.0885 -0.3954 0.047 Uiso 1 1 calc R U
H39B H 0.3217 0.0404 -0.3957 0.047 Uiso 1 1 calc R U
C40 C 0.5101(3) 0.0908(2) -0.25172(19) 0.0384(7) Uani 1 1 d . .
C41 C 0.5213(3) 0.1012(2) -0.16262(19) 0.0389(7) Uani 1 1 d . .
C42 C 0.6266(3) 0.1102(2) -0.12416(19) 0.0439(7) Uani 1 1 d . .
H42A H 0.6858 0.1076 -0.1544 0.053 Uiso 1 1 calc R U
C43 C 0.6439(3) 0.1231(2) -0.04189(19) 0.0450(8) Uani 1 1 d . .
H43A H 0.7148 0.1281 -0.0170 0.054 Uiso 1 1 calc R U
C44 C 0.5569(3) 0.1286(2) 0.00441(19) 0.0406(7) Uani 1 1 d . .
C45 C 0.4518(3) 0.1167(2) -0.0337(2) 0.0480(8) Uani 1 1 d . .
H45A H 0.3929 0.1183 -0.0033 0.058 Uiso 1 1 calc R U
C46 C 0.4338(3) 0.1024(2) -0.1169(2) 0.0462(8) Uani 1 1 d . .
H46A H 0.3630 0.0935 -0.1421 0.055 Uiso 1 1 calc R U
C48 C 0.7155(2) -0.36919(18) -0.50317(13) 0.0223(5) Uani 1 1 d . .
C49 C 0.8209(2) -0.36471(18) -0.45216(14) 0.0230(5) Uani 1 1 d . .
C50 C 0.9195(2) -0.36559(19) -0.48574(15) 0.0276(5) Uani 1 1 d . .
H50A H 0.9194 -0.3689 -0.5406 0.033 Uiso 1 1 calc R U
C51 C 1.0182(2) -0.3617(2) -0.43864(17) 0.0303(6) Uani 1 1 d . .
C52 C 1.1242(3) -0.3684(3) -0.4761(2) 0.0471(8) Uani 1 1 d . .
H52A H 1.1835 -0.3644 -0.4349 0.071 Uiso 1 1 calc R U
H52B H 1.1241 -0.4292 -0.5157 0.071 Uiso 1 1 calc R U
H52C H 1.1326 -0.3157 -0.5017 0.071 Uiso 1 1 calc R U
C53 C 1.0151(2) -0.3521(2) -0.35581(16) 0.0315(6) Uani 1 1 d . .
H53A H 1.0804 -0.3459 -0.3228 0.038 Uiso 1 1 calc R U
C54 C 0.9170(2) -0.3516(2) -0.32110(15) 0.0282(5) Uani 1 1 d . .
C55 C 0.8193(2) -0.35931(19) -0.37009(14) 0.0261(5) Uani 1 1 d . .
H55A H 0.7532 -0.3608 -0.3482 0.031 Uiso 1 1 calc R U
C56 C 0.9138(2) -0.3483(2) -0.23245(15) 0.0320(6) Uani 1 1 d . .
C57 C 0.5808(3) -0.5931(2) -0.62374(17) 0.0380(7) Uani 1 1 d . .
H57A H 0.5563 -0.5881 -0.5732 0.046 Uiso 1 1 calc R U
C58 C 0.6164(3) -0.6816(2) -0.66379(19) 0.0420(7) Uani 1 1 d . .
H58A H 0.6164 -0.7339 -0.6398 0.050 Uiso 1 1 calc R U
C59 C 0.6520(3) -0.6924(2) -0.73923(16) 0.0371(7) Uani 1 1 d . .
C60 C 0.6521(4) -0.6111(3) -0.76993(19) 0.0609(11) Uani 1 1 d . .
H60A H 0.6768 -0.6141 -0.8201 0.073 Uiso 1 1 calc R U
C61 C 0.6156(4) -0.5256(3) -0.72639(19) 0.0568(11) Uani 1 1 d . .
H61A H 0.6158 -0.4720 -0.7488 0.068 Uiso 1 1 calc R U
C62 C 0.6967(4) -0.7864(3) -0.78292(19) 0.0527(9) Uani 1 1 d . .
H62A H 0.7753 -0.7823 -0.7707 0.063 Uiso 1 1 calc R U
H62B H 0.6678 -0.8392 -0.7626 0.063 Uiso 1 1 calc R U
C63 C 0.5729(3) -0.8496(2) -0.90405(19) 0.0441(8) Uani 1 1 d . .

loop_
_atom_site_aniso_label
_atom_site_aniso_U_11
_atom_site_aniso_U_22
_atom_site_aniso_U_33
_atom_site_aniso_U_23
_atom_site_aniso_U_13
_atom_site_aniso_U_12
Ni1 0.02432(18) 0.03025(18) 0.01250(16) 0.00473(12) -0.00205(12) 0.00226(13)
O1 0.0314(10) 0.0374(10) 0.0167(8) 0.0088(7) -0.0067(7) 0.0014(8)
O1W 0.0296(10) 0.0437(11) 0.0264(9) 0.0150(8) -0.0003(8) -0.0039(8)
N1 0.0285(11) 0.0301(11) 0.0228(11) 0.0040(9) 0.0000(9) 0.0018(9)
C1 0.0319(14) 0.0411(15) 0.0193(12) 0.0112(11) -0.0044(10) 0.0030(11)
Ni2 0.02560(18) 0.03165(19) 0.01307(16) 0.00420(13) -0.00291(12) 0.00313(13)
O2W 0.0319(10) 0.0426(11) 0.0301(10) 0.0149(9) 0.0010(8) -0.0003(8)
N2 0.0351(12) 0.0332(12) 0.0173(10) 0.0048(9) 0.0018(9) 0.0064(9)
C2 0.0287(13) 0.0326(13) 0.0172(11) 0.0079(10) -0.0041(10) 0.0015(10)
O2 0.0346(12) 0.105(2) 0.0270(11) 0.0306(13) -0.0040(9) -0.0068(12)
O3 0.0294(9) 0.0427(11) 0.0167(8) 0.0118(8) -0.0023(7) 0.0010(8)
C3 0.0249(12) 0.0339(13) 0.0167(11) 0.0066(10) -0.0009(9) 0.0025(10)
N3 0.0322(12) 0.0334(12) 0.0221(11) 0.0029(9) 0.0000(9) 0.0033(9)
O3W 0.0578(18) 0.102(3) 0.115(3) 0.026(2) 0.0253(19) 0.0019(17)
O4 0.0257(9) 0.0359(10) 0.0176(8) 0.0078(7) -0.0028(7) 0.0003(7)
C4 0.0257(12) 0.0277(12) 0.0170(11) 0.0061(9) -0.0031(9) 0.0022(10)
N4 0.0365(12) 0.0350(12) 0.0175(10) 0.0028(9) -0.0006(9) 0.0065(10)
O4W 0.104(3) 0.117(3) 0.239(6) 0.050(4) 0.070(4) 0.004(3)
N5 0.0433(14) 0.0349(12) 0.0262(12) -0.0004(10) 0.0097(10) 0.0012(11)
O5 0.0346(10) 0.0404(11) 0.0180(9) 0.0084(8) -0.0069(8) 0.0037(8)
C5 0.0290(13) 0.0345(13) 0.0175(11) 0.0071(10) 0.0018(10) 0.0038(10)
O5W 0.088(3) 0.183(5) 0.215(5) 0.128(4) 0.069(3) 0.050(3)
C6 0.0267(13) 0.0354(14) 0.0271(13) 0.0084(11) 0.0019(10) 0.0036(11)
N6 0.0439(15) 0.0374(13) 0.0360(14) -0.0034(11) 0.0095(12) 0.0034(11)
O6 0.0379(12) 0.099(2) 0.0250(11) 0.0255(12) -0.0040(9) -0.0033(12)
C7 0.0264(13) 0.0368(14) 0.0259(13) 0.0095(11) -0.0057(10) 0.0017(11)
N7 0.0447(15) 0.0367(13) 0.0382(14) -0.0006(11) 0.0131(12) 0.0025(11)
O7 0.0478(14) 0.0639(15) 0.0438(13) 0.0122(11) 0.0106(11) -0.0056(12)
C8 0.0321(16) 0.067(2) 0.0442(18) 0.0162(16) 0.0107(14) 0.0056(15)
N8 0.0636(18) 0.0368(14) 0.0293(13) 0.0013(11) 0.0131(12) 0.0078(13)
O8 0.0387(12) 0.0577(14) 0.0514(14) 0.0134(11) 0.0011(10) -0.0057(10)
O9 0.093(2) 0.0637(17) 0.0584(17) 0.0109(14) 0.0407(16) -0.0106(15)
C9 0.0268(12) 0.0271(12) 0.0122(10) 0.0025(9) -0.0016(9) 0.0037(10)
O10 0.0548(15) 0.0597(15) 0.0435(13) 0.0092(11) 0.0173(11) -0.0064(12)
C10 0.0512(18) 0.0389(16) 0.0280(14) 0.0079(12) 0.0142(13) 0.0040(13)
O11 0.0283(9) 0.0420(10) 0.0147(8) 0.0116(7) -0.0015(7) 0.0007(8)
C11 0.0540(19) 0.0365(15) 0.0360(16) 0.0121(13) 0.0140(14) 0.0094(14)
O12 0.0250(9) 0.0364(10) 0.0163(8) 0.0084(7) -0.0012(7) 0.0006(7)
C12 0.0393(15) 0.0325(14) 0.0228(13) 0.0014(11) 0.0014(11) 0.0059(12)
C13 0.103(3) 0.0489(19) 0.0252(15) 0.0134(14) 0.0261(18) 0.029(2)
C14 0.106(3) 0.0447(18) 0.0261(15) 0.0151(14) 0.0211(18) 0.028(2)
C15 0.0472(18) 0.0369(15) 0.0324(15) 0.0032(12) 0.0053(13) 0.0115(13)
C16 0.0443(17) 0.0286(14) 0.0352(15) 0.0040(12) 0.0106(13) 0.0033(12)
C18 0.0441(17) 0.0280(14) 0.0338(15) 0.0006(11) 0.0050(13) -0.0006(12)
C19 0.0425(18) 0.058(2) 0.0406(18) -0.0012(15) 0.0157(14) -0.0033(15)
C20 0.0341(16) 0.057(2) 0.0465(19) 0.0017(16) 0.0096(14) -0.0035(14)
C22 0.0494(19) 0.0486(18) 0.0302(15) -0.0032(13) -0.0080(14) 0.0155(15)
C23 0.0485(19) 0.0499(19) 0.0387(17) -0.0008(14) -0.0074(15) 0.0203(15)
C24 0.0377(15) 0.0316(14) 0.0300(14) 0.0022(11) 0.0075(12) 0.0042(12)
C25 0.0505(19) 0.0443(17) 0.0277(15) -0.0055(13) -0.0069(13) 0.0107(14)
C26 0.0316(14) 0.0321(14) 0.0326(14) 0.0040(11) 0.0066(11) 0.0034(11)
C27 0.0503(18) 0.0392(16) 0.0367(16) 0.0029(13) 0.0076(14) 0.0119(14)
C28 0.0385(16) 0.0269(13) 0.0410(16) 0.0016(12) 0.0069(13) 0.0063(12)
C29 0.0360(15) 0.0288(14) 0.0400(16) 0.0031(12) 0.0089(13) 0.0003(11)
C30 0.0399(17) 0.057(2) 0.0380(17) -0.0042(15) 0.0145(14) 0.0036(15)
C31 0.0408(17) 0.0510(19) 0.0396(17) -0.0025(15) 0.0070(14) 0.0046(14)
C34 0.0341(15) 0.0440(16) 0.0238(13) 0.0039(12) -0.0018(11) 0.0074(12)
C35 0.0335(15) 0.0443(16) 0.0321(15) 0.0083(13) 0.0016(12) 0.0118(12)
C36 0.0473(18) 0.0426(17) 0.0277(14) -0.0002(12) -0.0074(13) 0.0130(14)
C37 0.0504(19) 0.0387(16) 0.0347(16) -0.0062(13) -0.0109(14) 0.0110(14)
C38 0.0469(17) 0.0385(16) 0.0305(15) -0.0025(12) -0.0097(13) 0.0146(13)
C39 0.0395(16) 0.0316(15) 0.0420(17) 0.0023(12) 0.0037(13) 0.0073(12)
C40 0.0431(17) 0.0309(14) 0.0390(16) 0.0014(12) 0.0117(13) 0.0064(12)
C41 0.0487(18) 0.0278(14) 0.0378(16) -0.0004(12) 0.0145(14) 0.0029(12)
C42 0.0474(18) 0.0441(17) 0.0368(16) -0.0004(13) 0.0140(14) 0.0042(14)
C43 0.0518(19) 0.0432(17) 0.0363(16) 0.0000(14) 0.0106(14) 0.0051(14)
C44 0.060(2) 0.0265(14) 0.0345(16) 0.0022(12) 0.0149(14) 0.0023(13)
C45 0.052(2) 0.0455(18) 0.0478(19) 0.0079(15) 0.0219(16) -0.0010(15)
C46 0.0442(18) 0.0457(18) 0.0484(19) 0.0082(15) 0.0132(15) 0.0016(14)
C48 0.0241(12) 0.0288(12) 0.0126(10) 0.0036(9) -0.0023(9) 0.0038(9)
C49 0.0245(12) 0.0269(12) 0.0169(11) 0.0058(9) -0.0026(9) 0.0029(9)
C50 0.0283(13) 0.0352(14) 0.0192(12) 0.0066(10) 0.0021(10) 0.0038(10)
C51 0.0264(13) 0.0337(14) 0.0323(14) 0.0108(11) 0.0022(11) 0.0036(11)
C52 0.0315(16) 0.058(2) 0.055(2) 0.0173(17) 0.0107(14) 0.0100(14)
C53 0.0257(13) 0.0404(15) 0.0291(14) 0.0136(12) -0.0070(11) 0.0031(11)
C54 0.0305(13) 0.0352(14) 0.0178(11) 0.0069(10) -0.0051(10) 0.0026(11)
C55 0.0262(12) 0.0355(13) 0.0158(11) 0.0061(10) -0.0018(9) 0.0031(10)
C56 0.0342(14) 0.0430(15) 0.0186(12) 0.0096(11) -0.0049(11) 0.0031(12)
C57 0.0507(18) 0.0413(16) 0.0260(14) 0.0109(12) 0.0150(13) 0.0076(13)
C58 0.059(2) 0.0370(16) 0.0359(16) 0.0149(13) 0.0147(14) 0.0104(14)
C59 0.0520(18) 0.0370(15) 0.0210(13) 0.0034(11) 0.0042(12) 0.0129(13)
C60 0.114(3) 0.051(2) 0.0252(15) 0.0138(15) 0.0264(19) 0.033(2)
C61 0.107(3) 0.0432(18) 0.0292(16) 0.0156(14) 0.0248(18) 0.029(2)
C62 0.081(3) 0.0443(18) 0.0316(16) 0.0040(14) 0.0075(17) 0.0266(18)
C63 0.069(2) 0.0290(15) 0.0369(16) 0.0067(12) 0.0207(16) 0.0058(14)

loop_
_atom_type_symbol
_atom_type_description
_atom_type_scat_dispersion_real
_atom_type_scat_dispersion_imag
_atom_type_scat_source
C C 0.0033 0.0016 'International Tables Vol C Tables 4.2.6.8 and 6.1.1.4'
H H 0.0000 0.0000 'International Tables Vol C Tables 4.2.6.8 and 6.1.1.4'
N N 0.0061 0.0033 'International Tables Vol C Tables 4.2.6.8 and 6.1.1.4'
O O 0.0106 0.0060 'International Tables Vol C Tables 4.2.6.8 and 6.1.1.4'
Ni Ni 0.3393 1.1124 'International Tables Vol C Tables 4.2.6.8 and 6.1.1.4'

loop_
_geom_angle_atom_site_label_1
_geom_angle_atom_site_label_2
_geom_angle_atom_site_label_3
_geom_angle
_geom_angle_site_symmetry_1
_geom_angle_site_symmetry_3
O1 Ni1 O1W 97.86(8) . .
O1 Ni1 N2 88.28(8) . .
O1W Ni1 N2 92.13(9) . .
O1 Ni1 N1 93.32(8) . .
O1W Ni1 N1 87.52(8) . .
N2 Ni1 N1 178.39(8) . .
O1 Ni1 O11 98.61(7) . .
O1W Ni1 O11 163.53(7) . .
N2 Ni1 O11 88.74(8) . .
N1 Ni1 O11 91.15(8) . .
O1 Ni1 O12 159.71(8) . .
O1W Ni1 O12 102.14(7) . .
N2 Ni1 O12 87.58(8) . .
N1 Ni1 O12 90.96(8) . .
O11 Ni1 O12 61.45(6) . .
O1 Ni1 C48 129.26(8) . .
O1W Ni1 C48 132.82(8) . .
N2 Ni1 C48 87.61(8) . .
N1 Ni1 C48 91.47(8) . .
O11 Ni1 C48 30.77(7) . .
O12 Ni1 C48 30.68(7) . .
C1 O1 Ni1 123.81(17) . .
C34 N1 C38 116.8(2) . .
C34 N1 Ni1 119.02(18) . .
C38 N1 Ni1 124.11(19) . .
O2 C1 O1 125.2(2) . .
O2 C1 C2 117.9(2) . .
O1 C1 C2 117.0(2) . .
O5 Ni2 O2W 97.21(8) 1_454 .
O5 Ni2 N4 89.28(8) 1_454 .
O2W Ni2 N4 92.47(9) . .
O5 Ni2 N3 93.35(8) 1_454 .
O2W Ni2 N3 87.67(9) . .
N4 Ni2 N3 177.33(8) . .
O5 Ni2 O3 98.38(7) 1_454 .
O2W Ni2 O3 164.42(7) . .
N4 Ni2 O3 87.38(8) . .
N3 Ni2 O3 91.76(8) . .
O5 Ni2 O4 159.62(8) 1_454 .
O2W Ni2 O4 102.91(7) . .
N4 Ni2 O4 86.64(8) . .
N3 Ni2 O4 90.73(8) . .
O3 Ni2 O4 61.52(7) . .
O5 Ni2 C9 129.02(8) 1_454 .
O2W Ni2 C9 133.67(8) . .
N4 Ni2 C9 86.10(8) . .
N3 Ni2 C9 91.88(8) . .
O3 Ni2 C9 30.76(7) . .
O4 Ni2 C9 30.77(7) . .
C57 N2 C61 116.3(2) . .
C57 N2 Ni1 123.07(18) . .
C61 N2 Ni1 120.3(2) . .
C3 C2 C7 119.4(2) . .
C3 C2 C1 118.7(2) . .
C7 C2 C1 121.9(2) . .
C9 O3 Ni2 89.60(15) . .
C2 C3 C4 119.7(2) . .
C22 N3 C36 116.4(3) . .
C22 N3 Ni2 120.06(19) . .
C36 N3 Ni2 123.5(2) . .
C9 O4 Ni2 89.17(14) . .
C5 C4 C3 120.2(2) . .
C5 C4 C9 120.5(2) . .
C3 C4 C9 119.3(2) . .
C10 N4 C14 116.0(3) . .
C10 N4 Ni2 123.29(18) . .
C14 N4 Ni2 120.2(2) . .
C16 N5 C15 119.9(3) . .
C56 O5 Ni2 124.49(18) . 1_656
C4 C5 C6 121.1(2) . .
C5 C6 C7 117.4(2) . .
C5 C6 C8 120.3(2) . .
C7 C6 C8 122.3(3) . .
C28 N6 C27 122.6(3) . .
C2 C7 C6 122.1(2) . .
C40 N7 C39 121.4(3) . .
C63 N8 C62 120.8(3) . .
O3 C9 O4 119.7(2) . .
O3 C9 C4 120.4(2) . .
O4 C9 C4 119.9(2) . .
O3 C9 Ni2 59.64(13) . .
O4 C9 Ni2 60.06(12) . .
C4 C9 Ni2 179.8(2) . .
N4 C10 C11 123.4(3) . .
C48 O11 Ni1 89.19(15) . .
C12 C11 C10 120.1(3) . .
C48 O12 Ni1 89.23(13) . .
C13 C12 C11 116.5(3) . .
C13 C12 C15 121.0(3) . .
C11 C12 C15 122.5(3) . .
C12 C13 C14 120.3(3) . .
N4 C14 C13 123.6(3) . .
N5 C15 C12 112.7(2) . .
O10 C16 N5 121.0(3) . .
O10 C16 C18 122.0(3) . .
N5 C16 C18 116.9(3) . .
C31 C18 C19 118.2(3) 1_544 .
C31 C18 C16 123.5(3) 1_544 .
C19 C18 C16 118.3(3) . .
C20 C19 C18 120.9(3) . .
C19 C20 C29 121.1(3) . 1_544
N3 C22 C23 123.3(3) . .
C22 C23 C24 119.8(3) . .
C25 C24 C23 116.9(3) . .
C25 C24 C27 123.3(3) . .
C23 C24 C27 119.7(3) . .
C24 C25 C36 119.9(3) . .
C37 C26 C35 117.0(3) . .
C37 C26 C39 122.5(3) . .
C35 C26 C39 120.5(3) . .
N6 C27 C24 114.9(3) . .
O8 C28 N6 121.1(3) . .
O8 C28 C29 120.2(3) . .
N6 C28 C29 118.7(3) . .
C20 C29 C30 118.5(3) 1_566 .
C20 C29 C28 118.5(3) 1_566 .
C30 C29 C28 123.0(3) . .
C31 C30 C29 120.3(3) . .
C30 C31 C18 121.1(3) . 1_566
N1 C34 C35 123.1(3) . .
C26 C35 C34 120.0(3) . .
N3 C36 C25 123.6(3) . .
C26 C37 C38 120.0(3) . .
N1 C38 C37 123.1(3) . .
N7 C39 C26 114.1(3) . .
O7 C40 N7 120.9(3) . .
O7 C40 C41 121.3(3) . .
N7 C40 C41 117.7(3) . .
C42 C41 C46 118.9(3) . .
C42 C41 C40 116.9(3) . .
C46 C41 C40 124.1(3) . .
C43 C42 C41 120.6(3) . .
C42 C43 C44 120.7(3) . .
C45 C44 C43 119.1(3) . .
C45 C44 C63 118.7(3) . 1_566
C43 C44 C63 122.1(3) . 1_566
C44 C45 C46 120.4(3) . .
C45 C46 C41 120.2(3) . .
O12 C48 O11 120.1(2) . .
O12 C48 C49 119.6(2) . .
O11 C48 C49 120.2(2) . .
O12 C48 Ni1 60.09(12) . .
O11 C48 Ni1 60.04(12) . .
C49 C48 Ni1 179.66(17) . .
C50 C49 C55 120.4(2) . .
C50 C49 C48 120.7(2) . .
C55 C49 C48 118.9(2) . .
C51 C50 C49 121.1(2) . .
C50 C51 C53 117.7(2) . .
C50 C51 C52 120.8(3) . .
C53 C51 C52 121.5(3) . .
C54 C53 C51 122.0(2) . .
C55 C54 C53 119.1(2) . .
C55 C54 C56 119.0(2) . .
C53 C54 C56 121.8(2) . .
C54 C55 C49 119.6(2) . .
O6 C56 O5 125.3(2) . .
O6 C56 C54 118.2(2) . .
O5 C56 C54 116.6(2) . .
N2 C57 C58 123.4(3) . .
C59 C58 C57 120.0(3) . .
C60 C59 C58 116.6(3) . .
C60 C59 C62 121.8(3) . .
C58 C59 C62 121.4(3) . .
C61 C60 C59 119.9(3) . .
N2 C61 C60 123.7(3) . .
N8 C62 C59 113.7(3) . .
O9 C63 N8 122.8(3) . .
O9 C63 C44 121.6(4) . 1_544
N8 C63 C44 115.6(3) . 1_544

loop_
_geom_bond_atom_site_label_1
_geom_bond_atom_site_label_2
_geom_bond_distance
_geom_bond_site_symmetry_2
Ni1 O1 2.0234(17) .
Ni1 O1W 2.0590(19) .
Ni1 N2 2.116(2) .
Ni1 N1 2.120(2) .
Ni1 O11 2.1435(18) .
Ni1 O12 2.1446(17) .
Ni1 C48 2.474(2) .
O1 C1 1.266(3) .
N1 C34 1.336(3) .
N1 C38 1.341(3) .
C1 O2 1.239(4) .
C1 C2 1.510(3) .
Ni2 O5 2.0236(18) 1_454
Ni2 O2W 2.054(2) .
Ni2 N4 2.119(2) .
Ni2 N3 2.129(2) .
Ni2 O3 2.1349(19) .
Ni2 O4 2.1440(17) .
Ni2 C9 2.474(2) .
N2 C57 1.327(4) .
N2 C61 1.337(4) .
C2 C3 1.388(3) .
C2 C7 1.390(4) .
O3 C9 1.265(3) .
C3 C4 1.391(3) .
N3 C22 1.334(4) .
N3 C36 1.336(4) .
O4 C9 1.266(3) .
C4 C5 1.389(4) .
C4 C9 1.485(3) .
N4 C10 1.328(4) .
N4 C14 1.338(4) .
N5 C16 1.347(4) .
N5 C15 1.450(4) .
O5 C56 1.265(3) .
O5 Ni2 2.0237(18) 1_656
C5 C6 1.398(4) .
C6 C7 1.396(4) .
C6 C8 1.503(4) .
N6 C28 1.332(4) .
N6 C27 1.450(4) .
O6 C56 1.239(4) .
N7 C40 1.344(4) .
N7 C39 1.442(4) .
O7 C40 1.226(4) .
N8 C63 1.342(5) .
N8 C62 1.448(4) .
O8 C28 1.233(4) .
O9 C63 1.225(4) .
O10 C16 1.234(4) .
C10 C11 1.381(4) .
O11 C48 1.266(3) .
C11 C12 1.378(4) .
O12 C48 1.262(3) .
C12 C13 1.368(4) .
C12 C15 1.508(4) .
C13 C14 1.374(4) .
C16 C18 1.497(4) .
C18 C31 1.382(4) 1_544
C18 C19 1.386(5) .
C19 C20 1.368(5) .
C20 C29 1.381(4) 1_544
C22 C23 1.386(4) .
C23 C24 1.386(4) .
C24 C25 1.371(4) .
C24 C27 1.516(4) .
C25 C36 1.386(4) .
C26 C37 1.379(4) .
C26 C35 1.382(4) .
C26 C39 1.519(4) .
C28 C29 1.500(4) .
C29 C20 1.381(4) 1_566
C29 C30 1.388(4) .
C30 C31 1.378(5) .
C31 C18 1.383(4) 1_566
C34 C35 1.387(4) .
C37 C38 1.386(4) .
C40 C41 1.491(4) .
C41 C42 1.389(5) .
C41 C46 1.388(4) .
C42 C43 1.373(4) .
C43 C44 1.384(4) .
C44 C45 1.384(5) .
C44 C63 1.517(4) 1_566
C45 C46 1.387(5) .
C48 C49 1.490(3) .
C49 C50 1.391(4) .
C49 C55 1.392(3) .
C50 C51 1.390(4) .
C51 C53 1.397(4) .
C51 C52 1.504(4) .
C53 C54 1.396(4) .
C54 C55 1.390(3) .
C54 C56 1.513(3) .
C57 C58 1.382(4) .
C58 C59 1.378(4) .
C59 C60 1.378(4) .
C59 C62 1.510(4) .
C60 C61 1.373(4) .
C63 C44 1.517(4) 1_544
